data_8101642
loop_
_publ_author_name
'Delafontaine, Jean-Marc'
'Julien, Ren\'e'
'Mazurier, Alain'
'Tomas, Alain'
'Legendre, Bernard'

_publ_section_title
;
Crystal structure of 4-azaoctane-1,8-diammonium hexachloroplatinate
(IV) hydrogenchloride solvate, [C~7~H~21~N~3~]PtCl~6~ &#x00B7; HCl
;
_journal_issue 4
_journal_name_full 'Zeitschrift f\"ur Kristallographie - New Crystal Structures'
_journal_page_first 699
_journal_page_last 700
_journal_volume 213
_journal_year 1998
_chemical_formula_moiety 'C7 H22 Pt Cl17 N3'
_chemical_formula_sum 'C7 H22 Cl17 N3 Pt'
_chemical_formula_weight 591.53
_space_group_IT_number 19
_symmetry_cell_setting orthorhombic
_symmetry_space_group_name_Hall 'P 2ac 2ab'
_symmetry_space_group_name_H-M 'P 21 21 21'
_cell_angle_alpha 90
_cell_angle_beta 90
_cell_angle_gamma 90
_cell_formula_units_Z 4.00
_cell_length_a 7.998(6)
_cell_length_b 12.332(9)
_cell_length_c 18.619(3)
_cell_measurement_temperature 294
_cell_volume 1836.4(2)
_exptl_crystal_density_diffrn '2.14 g.cm^-3^'
_exptl_crystal_density_meas 2.16(2)
_refine_ls_R_factor_obs 0.059
_refine_ls_wR_factor_obs 0.045
_cod_depositor_comments
;
The following automatic conversions were performed:

Tag '_exptl_crystal_density_meas' value '2.16(2) g.cm^-3^' was
modified to '2.16(2)'. Units 'g.cm^-3^' were correct but unnecessary,
so they were removed.

Automatic conversion script
Id: cif_fix_values 3130 2015-03-20 13:55:49Z robertas 
;
_cod_original_formula_sum 'C7 H22 Pt Cl17 N3'
_cod_database_code 8101642

loop_
_symmetry_equiv_pos_as_xyz
x,y,z
x+1/2,-y+1/2,-z
-x,y+1/2,-z+1/2
-x+1/2,-y,z+1/2

loop_
_atom_site_aniso_label
_atom_site_aniso_U_11
_atom_site_aniso_U_22
_atom_site_aniso_U_33
_atom_site_aniso_U_23
_atom_site_aniso_U_13
_atom_site_aniso_U_12
PT1 0.0359(2) 0.0361(2) 0.0363(2) -0.0021(2) 0.0018(2) 0.0026(2)
CL1 0.050(2) 0.067(2) 0.077(2) -0.001(2) -0.016(2) -0.007(2)
CL2 0.052(2) 0.045(1) 0.060(2) 0.012(1) 0.005(2) 0.005(2)
CL3 0.056(2) 0.058(2) 0.083(3) -0.009(2) -0.023(2) -0.005(2)
CL4 0.078(2) 0.067(2) 0.054(2) -0.005(2) 0.016(2) 0.030(2)
CL5 0.079(3) 0.048(2) 0.075(2) 0.016(2) -0.008(2) -0.001(2)
CL6 0.072(2) 0.078(2) 0.054(2) -0.014(2) 0.024(2) 0.001(2)
CL7 0.062(2) 0.059(2) 0.056(2) 0.009(1) 0.011(2) 0.012(2)
N1 0.047(6) 0.080(8) 0.056(7) -0.010(7) -0.006(5) 0.010(6)
N5 0.09(1) 0.16(2) 0.11(1) -0.01(2) -0.02(1) 0.03(1)
N10 0.054(7) 0.048(6) 0.067(7) 0.009(6) -0.000(6) -0.009(6)
C2 0.030(6) 0.037(6) 0.09(1) -0.010(7) -0.005(6) 0.000(5)
C3 0.057(7) 0.081(9) 0.062(7) -0.010(8) 0.01(1) 0.003(8)
C4 0.07(1) 0.14(2) 0.058(9) 0.00(1) -0.000(8) 0.00(1)
C6 0.08(1) 0.047(7) 0.076(9) -0.015(9) -0.001(8) -0.00(1)
C7 0.09(1) 0.056(9) 0.074(9) -0.027(7) 0.03(1) -0.01(1)
C8 0.07(1) 0.09(1) 0.08(1) -0.00(1) -0.01(1) 0.02(1)
C9 0.10(2) 0.12(2) 0.09(1) -0.04(1) -0.02(1) 0.02(1)

loop_
_atom_site_label
_atom_site_fract_x
_atom_site_fract_y
_atom_site_fract_z
_atom_site_U_iso_or_equiv
_atom_site_occupancy
_atom_site_thermal_displace_type
PT1 0.9325 0.0439 0.6652 0.0360 1.0000 Uani
CL1 0.6896(5) -0.0161(3) 0.6094(2) 0.0619 1.0000 Uani
CL2 0.9563(4) -0.1206(3) 0.7258(2) 0.0507 1.0000 Uani
CL3 1.1750(5) 0.1078(3) 0.7197(2) 0.0613 1.0000 Uani
CL4 0.7713(5) 0.1078(3) 0.7586(2) 0.0592 1.0000 Uani
CL5 0.9075(6) 0.2059(3) 0.6036(2) 0.0639 1.0000 Uani
CL6 1.0926(5) -0.0269(3) 0.5723(2) 0.0627 1.0000 Uani
CL7 0.5485(5) 0.1957(3) 0.9139(2) 0.0571 1.0000 Uani
N1 0.370(1) -0.131(1) 0.7047(6) 0.0586 1.0000 Uani
N5 0.693(2) -0.149(2) 0.908(1) 0.1117 1.0000 Uani
N10 1.167(2) 0.2403(9) 0.9243(7) 0.0549 1.0000 Uani
C2 0.478(1) -0.161(1) 0.7677(8) 0.0454 1.0000 Uani
C3 0.425(2) -0.106(1) 0.8349(8) 0.0645 1.0000 Uani
C4 0.503(2) -0.152(2) 0.902(1) 0.0835 1.0000 Uani
C6 0.744(2) -0.041(1) 0.9287(9) 0.0640 1.0000 Uani
C7 0.932(3) -0.025(1) 0.9242(9) 0.0657 1.0000 Uani
C8 0.959(3) 0.093(2) 0.934(1) 0.0776 1.0000 Uani
C9 1.134(3) 0.121(2) 0.923(1) 0.0935 1.0000 Uani
H11 0.408(1) -0.168(1) 0.6614(6) 0.10(1) 1.0000 Uiso
H12 0.257(1) -0.152(1) 0.7140(6) 0.10(1) 1.0000 Uiso
H13 0.374(1) -0.054(1) 0.6961(6) 0.10(1) 1.0000 Uiso
H21 0.475(1) -0.238(1) 0.7752(8) 0.07(1) 1.0000 Uiso
H22 0.591(1) -0.139(1) 0.7567(8) 0.07(1) 1.0000 Uiso
H31 0.453(2) -0.030(1) 0.8312(8) 0.09(1) 1.0000 Uiso
H32 0.306(2) -0.113(1) 0.8390(8) 0.09(1) 1.0000 Uiso
H41 0.460(2) -0.112(2) 0.942(1) 0.11(1) 1.0000 Uiso
H42 0.469(2) -0.226(2) 0.906(1) 0.11(1) 1.0000 Uiso
H52 0.759(2) -0.197(2) 0.938(1) 0.13(1) 1.0000 Uiso
H61 0.706(2) -0.027(1) 0.9768(9) 0.09(1) 1.0000 Uiso
H62 0.695(2) 0.011(1) 0.8967(9) 0.09(1) 1.0000 Uiso
H71 0.984(3) -0.061(1) 0.9642(9) 0.10(1) 1.0000 Uiso
H72 0.979(3) -0.052(1) 0.8802(9) 0.10(1) 1.0000 Uiso
H81 0.925(3) 0.113(2) 0.981(1) 0.11(1) 1.0000 Uiso
H82 0.892(3) 0.131(2) 0.899(1) 0.11(1) 1.0000 Uiso
H91 1.199(3) 0.088(2) 0.960(1) 0.11(1) 1.0000 Uiso
H92 1.169(3) 0.094(2) 0.877(1) 0.11(1) 1.0000 Uiso
H101 1.283(2) 0.2557(9) 0.9172(7) 0.08(1) 1.0000 Uiso
H102 1.132(2) 0.2678(9) 0.9701(7) 0.08(1) 1.0000 Uiso
H103 1.102(2) 0.2744(9) 0.8870(7) 0.08(1) 1.0000 Uiso

loop_
_geom_angle_atom_site_label_1
_geom_angle_site_symmetry_1
_geom_angle_atom_site_label_2
_geom_angle_site_symmetry_2
_geom_angle_atom_site_label_3
_geom_angle_site_symmetry_3
_geom_angle
_geom_angle_publ_flag
CL1 . PT1 . CL2 . 90.4(1) no
CL1 . PT1 . CL3 . 178.7(1) no
CL2 . PT1 . CL3 . 90.9(1) no
CL1 . PT1 . CL4 . 88.8(2) no
CL2 . PT1 . CL4 . 88.7(1) no
CL3 . PT1 . CL4 . 91.2(2) no
CL1 . PT1 . CL5 . 88.9(1) no
CL2 . PT1 . CL5 . 179.2(1) no
CL3 . PT1 . CL5 . 89.8(2) no
CL4 . PT1 . CL5 . 91.8(1) no
CL1 . PT1 . CL6 . 90.4(2) no
CL2 . PT1 . CL6 . 89.4(1) no
CL3 . PT1 . CL6 . 89.6(2) no
CL4 . PT1 . CL6 . 177.9(2) no
CL5 . PT1 . CL6 . 90.1(2) no
C2 . N1 . H11 . 110.9(7) no
C2 . N1 . H12 . 109.7(7) no
H11 . N1 . H12 . 108.30 no
C2 . N1 . H13 . 110.7(7) no
H11 . N1 . H13 . 108.18 no
H12 . N1 . H13 . 109.02 no
C4 . N5 . C6 . 108.8(19) no
C4 . N5 . H52 . 125.1(14) no
C6 . N5 . H52 . 104.0(11) no
C9 . N10 . H101 . 111.3(10) no
C9 . N10 . H102 . 108.1(11) no
H101 . N10 . H102 . 109.48 no
C9 . N10 . H103 . 109.0(10) no
H101 . N10 . H103 . 109.48 no
H102 . N10 . H103 . 109.48 no
N1 . C2 . C3 . 112.4(11) no
N1 . C2 . H21 . 109.8(7) no
C3 . C2 . H21 . 108.8(8) no
N1 . C2 . H22 . 107.6(7) no
C3 . C2 . H22 . 108.8(8) no
H21 . C2 . H22 . 109.47 no
C2 . C3 . C4 . 114.0(13) no
C2 . C3 . H31 . 108.2(8) no
C4 . C3 . H31 . 109.2(12) no
C2 . C3 . H32 . 107.9(8) no
C4 . C3 . H32 . 108.0(10) no
H31 . C3 . H32 . 109.47 no
N5 . C4 . C3 . 117.6(18) no
N5 . C4 . H41 . 107.1(12) no
C3 . C4 . H41 . 107.2(10) no
N5 . C4 . H42 . 107.3(15) no
C3 . C4 . H42 . 108.0(12) no
H41 . C4 . H42 . 109.47 no
N5 . C6 . C7 . 112.6(15) no
N5 . C6 . H61 . 108.6(11) no
C7 . C6 . H61 . 110.2(9) no
N5 . C6 . H62 . 109.8(11) no
C7 . C6 . H62 . 106.2(10) no
H61 . C6 . H62 . 109.47 no
C6 . C7 . C8 . 105.1(17) no
C6 . C7 . H71 . 109.0(10) no
C8 . C7 . H71 . 107.4(12) no
C6 . C7 . H72 . 112.8(9) no
C8 . C7 . H72 . 112.8(11) no
H71 . C7 . H72 . 109.47 no
C7 . C8 . C9 . 111.0(19) no
C7 . C8 . H81 . 109.4(11) no
C9 . C8 . H81 . 109.1(13) no
C7 . C8 . H82 . 108.8(12) no
C9 . C8 . H82 . 109.2(14) no
H81 . C8 . H82 . 109.47 no
N10 . C9 . C8 . 113.9(18) no
N10 . C9 . H91 . 108.4(10) no
C8 . C9 . H91 . 108.7(14) no
N10 . C9 . H92 . 107.8(11) no
C8 . C9 . H92 . 108.5(13) no
H91 . C9 . H92 . 109.47 no

loop_
_geom_bond_atom_site_label_1
_geom_bond_site_symmetry_1
_geom_bond_atom_site_label_2
_geom_bond_site_symmetry_2
_geom_bond_distance
_geom_bond_publ_flag
PT1 . CL1 . 2.324(3) yes
PT1 . CL2 . 2.330(3) yes
PT1 . CL3 . 2.327(4) yes
PT1 . CL4 . 2.304(3) yes
PT1 . CL5 . 2.313(3) yes
PT1 . CL6 . 2.323(3) yes
N1 . C2 . 1.50(2) yes
N1 . H11 . 0.97 no
N1 . H12 . 0.96 no
N1 . H13 . 0.96 no
N5 . C4 . 1.52(3) yes
N5 . C6 . 1.45(3) yes
N5 . H52 . 0.97 no
N10 . C9 . 1.49(3) yes
N10 . H101 . 0.96 no
N10 . H102 . 0.96 no
N10 . H103 . 0.96 no
C2 . C3 . 1.48(2) yes
C2 . H21 . 0.96 no
C2 . H22 . 0.96 no
C3 . C4 . 1.51(2) yes
C3 . H31 . 0.96 no
C3 . H32 . 0.96 no
C4 . H41 . 0.96 no
C4 . H42 . 0.96 no
C6 . C7 . 1.52(3) yes
C6 . H61 . 0.96 no
C6 . H62 . 0.96 no
C7 . C8 . 1.48(2) yes
C7 . H71 . 0.96 no
C7 . H72 . 0.96 no
C8 . C9 . 1.46(3) yes
C8 . H81 . 0.96 no
C8 . H82 . 0.96 no
C9 . H91 . 0.96 no
C9 . H92 . 0.96 no
